data_2212356
loop_
_publ_author_name
'Yao, Zheng'
'Gu, Xiao-Dan'
'Li, Zhi-Gang'
'Deng, Jian-Cheng'
'Xu, Jing-Wei'

_publ_section_title
;
 4-Methoxypiperidinium chloride
;
_journal_coeditor_code SA2038
_journal_issue 2
_journal_name_full 'Acta Crystallographica Section E'
_journal_page_first o654
_journal_page_last o655
_journal_paper_doi 10.1107/S1600536807000700
_journal_volume 63
_journal_year 2007
_chemical_formula_iupac 'C6 H14 N O +, Cl -'
_chemical_formula_moiety 'C6 H14 N O +, Cl -'
_chemical_formula_sum 'C6 H14 Cl N O'
_chemical_formula_weight 151.63
_chemical_name_systematic
;
4-methoxypiperidinium chloride
;
_space_group_IT_number 4
_symmetry_cell_setting monoclinic
_symmetry_space_group_name_Hall 'P 2yb'
_symmetry_space_group_name_H-M 'P 1 21 1'
_atom_sites_solution_hydrogens geom
_atom_sites_solution_primary direct
_atom_sites_solution_secondary difmap
_cell_angle_alpha 90.00
_cell_angle_beta 101.666(3)
_cell_angle_gamma 90.00
_cell_formula_units_Z 2
_cell_length_a 6.6778(13)
_cell_length_b 7.4041(14)
_cell_length_c 8.6654(16)
_cell_measurement_reflns_used 1438
_cell_measurement_temperature 293(2)
_cell_measurement_theta_max 25.53
_cell_measurement_theta_min 3.11
_cell_volume 419.59(14)
_computing_cell_refinement SMART
_computing_data_collection 'SMART (Bruker, 1998)'
_computing_data_reduction 'SAINT (Bruker, 2003)'
_computing_molecular_graphics 'SHELXTL (Bruker, 1997)'
_computing_publication_material SHELXTL
_computing_structure_refinement 'SHELXL97 (Sheldrick, 1997)'
_computing_structure_solution 'SHELXS97 (Sheldrick, 1997)'
_diffrn_ambient_temperature 293(2)
_diffrn_measured_fraction_theta_full 0.997
_diffrn_measured_fraction_theta_max 0.997
_diffrn_measurement_device_type 'Bruker SMART CCD area-detector'
_diffrn_measurement_method '\f and \w'
_diffrn_radiation_monochromator graphite
_diffrn_radiation_source 'fine-focus sealed tube'
_diffrn_radiation_type MoK\a
_diffrn_radiation_wavelength 0.71073
_diffrn_reflns_av_R_equivalents 0.0128
_diffrn_reflns_av_sigmaI/netI 0.0219
_diffrn_reflns_limit_h_max 8
_diffrn_reflns_limit_h_min -7
_diffrn_reflns_limit_k_max 9
_diffrn_reflns_limit_k_min -9
_diffrn_reflns_limit_l_max 7
_diffrn_reflns_limit_l_min -10
_diffrn_reflns_number 2344
_diffrn_reflns_theta_full 26.01
_diffrn_reflns_theta_max 26.01
_diffrn_reflns_theta_min 2.40
_diffrn_standards_number 0
_exptl_absorpt_coefficient_mu 0.385
_exptl_absorpt_correction_T_max 0.9636
_exptl_absorpt_correction_T_min 0.9218
_exptl_absorpt_correction_type multi-scan
_exptl_absorpt_process_details '(SADABS; Sheldrick, 1996)'
_exptl_crystal_colour colorless
_exptl_crystal_density_diffrn 1.200
_exptl_crystal_density_method 'not measured'
_exptl_crystal_description needle
_exptl_crystal_F_000 164
_exptl_crystal_size_max 0.22
_exptl_crystal_size_mid 0.21
_exptl_crystal_size_min 0.10
_refine_diff_density_max 0.191
_refine_diff_density_min -0.125
_refine_ls_abs_structure_details 'Flack (1983)'
_refine_ls_abs_structure_Flack 0.00(7)
_refine_ls_extinction_coef 0.043(6)
_refine_ls_extinction_expression Fc^*^=kFc[1+0.001xFc^2^\l^3^/sin(2\q)]^-1/4^
_refine_ls_extinction_method SHELXL97
_refine_ls_goodness_of_fit_ref 1.045
_refine_ls_hydrogen_treatment constr
_refine_ls_matrix_type full
_refine_ls_number_parameters 84
_refine_ls_number_reflns 1564
_refine_ls_number_restraints 1
_refine_ls_restrained_S_all 1.044
_refine_ls_R_factor_all 0.0314
_refine_ls_R_factor_gt 0.0302
_refine_ls_shift/su_max 0.000
_refine_ls_shift/su_mean 0.000
_refine_ls_structure_factor_coef Fsqd
_refine_ls_weighting_details 'calc w=1/[\s^2^(Fo^2^)+(0.0456P)^2^+0.0315P] where P=(Fo^2^+2Fc^2^)/3'
_refine_ls_weighting_scheme calc
_refine_ls_wR_factor_gt 0.0777
_refine_ls_wR_factor_ref 0.0787
_reflns_number_gt 1507
_reflns_number_total 1564
_reflns_threshold_expression I>2\s(I)
_cod_data_source_file sa2038.cif
_cod_data_source_block I
_cod_depositor_comments
;
The following automatic conversions were performed:
'_symmetry_cell_setting' value 'Monoclinic' changed to 'monoclinic'
according to '/home/saulius/struct/CIF-dictionaries/cif_core.dic'
dictionary named 'cif_core.dic' version 2.4.1 from 2010-06-29.

Automatic conversion script
Id: cif_fix_enum 1527 2010-12-29 10:47:43Z saulius 

The following automatic conversions were performed:

'_symmetry_cell_setting' value 'Monoclinic' changed to 'monoclinic'
according to /home/saulius/struct/CIF-dictionaries/cif_core.dic
dictionary named 'cif_core.dic' version 2.4.1 from 2010-06-29.

Automatic conversion script
Id: cif_fix_values 1715 2011-07-08 13:25:40Z adriana 
;
_cod_original_sg_symbol_H-M 'P 21'
_cod_database_code 2212356
_cod_database_fobs_code 2212356

loop_
_symmetry_equiv_pos_as_xyz
'x, y, z'
'-x, y+1/2, -z'

loop_
_atom_site_type_symbol
_atom_site_label
_atom_site_fract_x
_atom_site_fract_y
_atom_site_fract_z
_atom_site_U_iso_or_equiv
_atom_site_adp_type
_atom_site_calc_flag
_atom_site_refinement_flags
_atom_site_occupancy
Cl Cl1 0.13927(7) 0.44584(8) 0.36920(5) 0.05378(17) Uani d . 1
N N1 0.9025(3) 0.3657(3) 0.63622(19) 0.0536(4) Uani d . 1
H H1A 0.8843 0.2453 0.6304 0.064 Uiso calc R 1
H H1B 0.9817 0.3969 0.5680 0.064 Uiso calc R 1
O O1 0.5309(2) 0.3806(2) 0.96713(17) 0.0668(5) Uani d . 1
C C1 1.0076(3) 0.4151(3) 0.7982(2) 0.0571(6) Uani d . 1
H H1C 1.0299 0.5445 0.8049 0.069 Uiso calc R 1
H H1D 1.1396 0.3556 0.8237 0.069 Uiso calc R 1
C C2 0.8773(3) 0.3576(3) 0.9145(2) 0.0510(5) Uani d . 1
H H2A 0.8625 0.2273 0.9121 0.061 Uiso calc R 1
H H2B 0.9446 0.3925 1.0202 0.061 Uiso calc R 1
C C3 0.6677(2) 0.4448(6) 0.87426(19) 0.0481(4) Uani d . 1
H H3 0.6832 0.5757 0.8887 0.058 Uiso calc R 1
C C4 0.5668(3) 0.4068(4) 0.7053(2) 0.0611(7) Uani d . 1
H H4A 0.4400 0.4744 0.6792 0.073 Uiso calc R 1
H H4B 0.5334 0.2794 0.6941 0.073 Uiso calc R 1
C C5 0.7011(3) 0.4567(5) 0.5906(2) 0.0587(5) Uani d . 1
H H5A 0.6355 0.4203 0.4850 0.070 Uiso calc R 1
H H5B 0.7203 0.5866 0.5908 0.070 Uiso calc R 1
C C6 0.5849(4) 0.4252(5) 1.1290(2) 0.0699(7) Uani d . 1
H H6A 0.6996 0.3533 1.1784 0.105 Uiso calc R 1
H H6B 0.4711 0.4018 1.1783 0.105 Uiso calc R 1
H H6C 0.6205 0.5508 1.1400 0.105 Uiso calc R 1

loop_
_atom_site_aniso_label
_atom_site_aniso_U_11
_atom_site_aniso_U_22
_atom_site_aniso_U_33
_atom_site_aniso_U_12
_atom_site_aniso_U_13
_atom_site_aniso_U_23
Cl1 0.0607(3) 0.0562(3) 0.0486(3) 0.0026(3) 0.02092(17) 0.0056(3)
N1 0.0676(11) 0.0509(9) 0.0497(10) -0.0071(8) 0.0290(8) 0.0007(7)
O1 0.0541(8) 0.0987(13) 0.0519(8) -0.0162(8) 0.0209(6) -0.0129(8)
C1 0.0462(9) 0.0715(18) 0.0553(11) -0.0022(10) 0.0143(7) -0.0017(11)
C2 0.0538(11) 0.0606(11) 0.0382(9) 0.0005(9) 0.0083(8) -0.0018(8)
C3 0.0472(8) 0.0542(9) 0.0456(9) -0.0019(15) 0.0154(6) -0.0044(11)
C4 0.0473(9) 0.089(2) 0.0457(10) -0.0044(11) 0.0065(7) 0.0067(11)
C5 0.0640(10) 0.0689(12) 0.0430(9) 0.0009(16) 0.0104(8) 0.0086(13)
C6 0.0800(13) 0.085(2) 0.0521(11) -0.0081(16) 0.0308(9) -0.0159(16)

loop_
_atom_type_symbol
_atom_type_description
_atom_type_scat_dispersion_real
_atom_type_scat_dispersion_imag
_atom_type_scat_source
C C 0.0033 0.0016 'International Tables Vol C Tables 4.2.6.8 and 6.1.1.4'
H H 0.0000 0.0000 'International Tables Vol C Tables 4.2.6.8 and 6.1.1.4'
N N 0.0061 0.0033 'International Tables Vol C Tables 4.2.6.8 and 6.1.1.4'
O O 0.0106 0.0060 'International Tables Vol C Tables 4.2.6.8 and 6.1.1.4'
Cl Cl 0.1484 0.1585 'International Tables Vol C Tables 4.2.6.8 and 6.1.1.4'

loop_
_geom_angle_atom_site_label_1
_geom_angle_atom_site_label_2
_geom_angle_atom_site_label_3
_geom_angle
C1 N1 C5 111.72(18)
C1 N1 H1A 109.3
C5 N1 H1A 109.3
C1 N1 H1B 109.3
C5 N1 H1B 109.3
H1A N1 H1B 107.9
C6 O1 C3 114.86(17)
N1 C1 C2 109.52(16)
N1 C1 H1C 109.8
C2 C1 H1C 109.8
N1 C1 H1D 109.8
C2 C1 H1D 109.8
H1C C1 H1D 108.2
C3 C2 C1 110.74(18)
C3 C2 H2A 109.5
C1 C2 H2A 109.5
C3 C2 H2B 109.5
C1 C2 H2B 109.5
H2A C2 H2B 108.1
O1 C3 C4 106.02(19)
O1 C3 C2 113.4(3)
C4 C3 C2 110.7(2)
O1 C3 H3 108.9
C4 C3 H3 108.9
C2 C3 H3 108.9
C3 C4 C5 112.58(18)
C3 C4 H4A 109.1
C5 C4 H4A 109.1
C3 C4 H4B 109.1
C5 C4 H4B 109.1
H4A C4 H4B 107.8
N1 C5 C4 109.9(2)
N1 C5 H5A 109.7
C4 C5 H5A 109.7
N1 C5 H5B 109.7
C4 C5 H5B 109.7
H5A C5 H5B 108.2
O1 C6 H6A 109.5
O1 C6 H6B 109.5
H6A C6 H6B 109.5
O1 C6 H6C 109.5
H6A C6 H6C 109.5
H6B C6 H6C 109.5

loop_
_geom_bond_atom_site_label_1
_geom_bond_atom_site_label_2
_geom_bond_distance
N1 C1 1.482(3)
N1 C5 1.484(3)
N1 H1A 0.9000
N1 H1B 0.9000
O1 C6 1.415(3)
O1 C3 1.416(3)
C1 C2 1.519(3)
C1 H1C 0.9700
C1 H1D 0.9700
C2 C3 1.517(3)
C2 H2A 0.9700
C2 H2B 0.9700
C3 C4 1.510(3)
C3 H3 0.9800
C4 C5 1.513(3)
C4 H4A 0.9700
C4 H4B 0.9700
C5 H5A 0.9700
C5 H5B 0.9700
C6 H6A 0.9600
C6 H6B 0.9600
C6 H6C 0.9600

loop_
_geom_hbond_atom_site_label_D
_geom_hbond_atom_site_label_H
_geom_hbond_atom_site_label_A
_geom_hbond_site_symmetry_A
_geom_hbond_distance_DH
_geom_hbond_distance_HA
_geom_hbond_distance_DA
_geom_hbond_angle_DHA
_geom_hbond_publ_flag
N1 H1A Cl1 2_646 0.900 2.223 3.121(2) 175.56 y
N1 H1B Cl1 1_655 0.900 2.222 3.112(2) 170.00 y

loop_
_cod_related_entry_id
_cod_related_entry_database
_cod_related_entry_code
1 ChemSpider 9717592
